data_7011046
loop_
_publ_author_name
'Mari Yamamoto'
'Kiyotaka Onitsuka'
'Mitsunari Uno'
'Shigetoshi Takahashi'

_publ_section_title
;
 Synthesis of enantiopure planar-chiral cyclopentadienyl-ruthenium
 binuclear complexes bridged by aromatic systems
;
_journal_issue 7
_journal_name_full 'J. Chem. Soc., Dalton Trans.'
_journal_page_first 1473
_journal_page_last 1478
_journal_paper_doi 10.1039/b107051g
_journal_year 2002
_chemical_formula_sum 'C34 H42 F12 N2 O2 P2 Ru2'
_chemical_formula_weight 1002.79
_space_group_IT_number 1
_symmetry_cell_setting triclinic
_symmetry_Int_Tables_number 1
_symmetry_space_group_name_Hall 'P 1'
_symmetry_space_group_name_H-M 'P 1'
_audit_creation_date 'Thu May 17 04:22:37 2001'
_audit_creation_method 'from TEXRAY.INF file'
_cell_angle_alpha 92.90(3)
_cell_angle_beta 112.03(2)
_cell_angle_gamma 76.36(2)
_cell_formula_units_Z 1
_cell_length_a 10.576(2)
_cell_length_b 11.833(3)
_cell_length_c 8.557(3)
_cell_measurement_reflns_used 25
_cell_measurement_temperature 198.2
_cell_measurement_theta_max 17.5
_cell_measurement_theta_min 16.7
_cell_volume 963.8(5)
_computing_cell_refinement 'Rigaku/AFC Diffractometer Control'
_computing_data_collection 'Rigaku/AFC Diffractometer Control'
_computing_data_reduction teXsan
_computing_publication_material teXsan
_computing_structure_refinement teXsan
_computing_structure_solution 'DIRDIF92 (PATTY)'
_diffrn_ambient_temperature 198.2
_diffrn_measurement_device_type 'Rigaku AFC7R'
_diffrn_measurement_method \w-2\q
_diffrn_orient_matrix_UB_11 -0.08562
_diffrn_orient_matrix_UB_12 -0.02119
_diffrn_orient_matrix_UB_13 -0.08396
_diffrn_orient_matrix_UB_21 -0.06007
_diffrn_orient_matrix_UB_22 0.05736
_diffrn_orient_matrix_UB_23 0.04827
_diffrn_orient_matrix_UB_31 -0.00820
_diffrn_orient_matrix_UB_32 0.06195
_diffrn_orient_matrix_UB_33 -0.08088
_diffrn_radiation_detector 'scintillation counter'
_diffrn_radiation_monochromator graphite
_diffrn_radiation_source 'Rigaku rotating anode'
_diffrn_radiation_type 'Mo K\a'
_diffrn_radiation_wavelength 0.7107
_diffrn_reflns_av_R_equivalents 0.024
_diffrn_reflns_av_sigmaI/netI 0.048
_diffrn_reflns_limit_h_max 13
_diffrn_reflns_limit_h_min 0
_diffrn_reflns_limit_k_max 15
_diffrn_reflns_limit_k_min -14
_diffrn_reflns_limit_l_max 10
_diffrn_reflns_limit_l_min -11
_diffrn_reflns_number 4677
_diffrn_reflns_reduction_process 'Lp corrections applied'
_diffrn_reflns_theta_max 27.53
_diffrn_reflns_theta_min 2.57
_diffrn_standards_decay_% 0.13
_diffrn_standards_interval_count 150
_diffrn_standards_number 3
_exptl_absorpt_coefficient_mu 0.959
_exptl_absorpt_correction_type none
_exptl_crystal_colour pale
_exptl_crystal_density_diffrn 1.728
_exptl_crystal_density_method 'not measured'
_exptl_crystal_description prismatic
_exptl_crystal_F_000 502.00
_exptl_crystal_size_max 0.180
_exptl_crystal_size_mid 0.130
_exptl_crystal_size_min 0.100
_refine_diff_density_max 0.45
_refine_diff_density_min -0.44
_refine_ls_extinction_method none
_refine_ls_goodness_of_fit_ref 1.076
_refine_ls_hydrogen_treatment noref
_refine_ls_matrix_type full
_refine_ls_number_constraints 0
_refine_ls_number_parameters 487
_refine_ls_number_reflns 3949
_refine_ls_number_restraints 0
_refine_ls_R_factor_gt 0.0304
_refine_ls_shift/su_max 0.0230
_refine_ls_shift/su_mean 0.0030
_refine_ls_structure_factor_coef F
_refine_ls_weighting_details 'w = 1/[\s^2^(Fo) + 0.00038|Fo|^2^]'
_refine_ls_weighting_scheme calc
_refine_ls_wR_factor_gt 0.0346
_refine_ls_wR_factor_ref 0.0346
_reflns_number_gt 3949
_reflns_number_total 4437
_reflns_threshold_expression >3.0sigma(I)
_cod_data_source_file b107051g.txt
_cod_data_source_block for_(R,R)-3b(Cp3)
_cod_depositor_comments
;
The following automatic conversions were performed:
'_reflns_observed_expression' tag replaced with
'_reflns_threshold_expression' tag as specified in the replacement
file
'cod-tools/trunk/perl-scripts/inputs/replacement_tags.lst'.

'_atom_site_calc_flags'
tag replaced with '_atom_site_calc_flag' tag as specified in the
replacement file
'cod-tools/trunk/perl-scripts/inputs/replacement_tags.lst'.

'_atom_type_scat_imag'
tag replaced with '_atom_type_scat_dispersion_imag' tag as specified
in the replacement file
'cod-tools/trunk/perl-scripts/inputs/replacement_tags.lst'.

Automatic conversion script
Id: cif_correct_tags 3137 2015-03-23 15:08:43Z antanas 
;
_cod_original_sg_symbol_H-M 'P 1          '
_cod_original_formula_sum 'C34 H42 F12 N2 O2 P2 Ru2 '
_cod_database_code 7011046

loop_
_symmetry_equiv_pos_as_xyz
x,y,z

loop_
_atom_site_label
_atom_site_type_symbol
_atom_site_fract_x
_atom_site_fract_y
_atom_site_fract_z
_atom_site_U_iso_or_equiv
_atom_site_adp_type
_atom_site_occupancy
_atom_site_calc_flag
_atom_site_refinement_flags
_atom_site_disorder_assembly
_atom_site_disorder_group
Ru(1) Ru -0.051(1) 0.416(1) -0.291(2) 0.0191(1) Uani 1.00 d . . .
Ru(2) Ru -0.001(1) 0.000(1) -0.002(2) 0.0187(1) Uani 1.00 d . . .
P(1) P 0.444(1) 0.678(1) 0.471(2) 0.0536(6) Uani 1.00 d . . .
P(2) P 0.450(1) 0.157(1) 0.803(2) 0.0408(5) Uani 1.00 d . . .
F(1) F 0.371(2) 0.800(1) 0.371(2) 0.097(2) Uani 1.00 d . . .
F(2) F 0.319(2) 0.691(1) 0.534(2) 0.095(2) Uani 1.00 d . . .
F(3) F 0.527(2) 0.742(1) 0.635(2) 0.081(2) Uani 1.00 d . . .
F(4) F 0.572(2) 0.662(1) 0.411(2) 0.073(2) Uani 1.00 d . . .
F(5) F 0.364(2) 0.616(1) 0.309(2) 0.074(2) Uani 1.00 d . . .
F(6) F 0.519(2) 0.558(1) 0.577(2) 0.074(2) Uani 1.00 d . . .
F(7) F 0.354(2) 0.277(1) 0.829(2) 0.076(2) Uani 1.00 d . . .
F(8) F 0.566(2) 0.163(1) 0.984(2) 0.076(2) Uani 1.00 d . . .
F(9) F 0.374(1) 0.088(1) 0.881(2) 0.059(1) Uani 1.00 d . . .
F(10) F 0.333(2) 0.153(1) 0.620(2) 0.063(1) Uani 1.00 d . . .
F(11) F 0.528(1) 0.226(1) 0.725(2) 0.058(2) Uani 1.00 d . . .
F(12) F 0.545(2) 0.038(1) 0.774(2) 0.079(2) Uani 1.00 d . . .
O(1) O -0.084(2) 0.465(1) 0.149(2) 0.043(1) Uani 1.00 d . . .
O(2) O -0.081(2) -0.028(1) -0.501(2) 0.050(2) Uani 1.00 d . . .
N(1) N -0.279(2) 0.573(1) -0.041(2) 0.034(1) Uani 1.00 d . . .
N(2) N -0.281(2) 0.009(1) -0.459(2) 0.056(2) Uani 1.00 d . . .
C(1) C -0.066(2) 0.534(1) -0.094(2) 0.023(1) Uani 1.00 d . . .
C(2) C 0.079(2) 0.485(1) -0.057(2) 0.027(1) Uani 1.00 d . . .
C(3) C 0.109(2) 0.517(1) -0.199(2) 0.029(2) Uani 1.00 d . . .
C(4) C -0.012(2) 0.587(1) -0.319(2) 0.028(2) Uani 1.00 d . . .
C(5) C -0.124(2) 0.599(1) -0.254(2) 0.026(1) Uani 1.00 d . . .
C(6) C -0.145(2) 0.521(1) 0.013(2) 0.025(1) Uani 1.00 d . . .
C(7) C -0.371(2) 0.568(1) 0.051(2) 0.040(2) Uani 1.00 d . . .
C(8) C -0.494(2) 0.673(2) -0.003(2) 0.077(3) Uani 1.00 d . . .
C(9) C -0.417(2) 0.455(1) 0.026(2) 0.055(2) Uani 1.00 d . . .
C(10) C 0.188(2) 0.415(1) 0.098(2) 0.035(2) Uani 1.00 d . . .
C(11) C -0.027(2) 0.643(1) -0.482(2) 0.040(3) Uani 1.00 d . . .
C(12) C -0.066(2) 0.239(1) -0.237(2) 0.020(1) Uani 1.00 d . . .
C(13) C -0.203(2) 0.308(1) -0.325(2) 0.023(1) Uani 1.00 d . . .
C(14) C -0.233(2) 0.364(1) -0.484(2) 0.029(2) Uani 1.00 d . . .
C(15) C -0.128(2) 0.353(1) -0.550(2) 0.031(2) Uani 1.00 d . . .
C(16) C 0.006(2) 0.284(1) -0.464(2) 0.028(2) Uani 1.00 d . . .
C(17) C 0.038(2) 0.227(1) -0.305(2) 0.022(1) Uani 1.00 d . . .
C(18) C -0.029(2) 0.186(1) -0.065(2) 0.021(1) Uani 1.00 d . . .
C(19) C -0.137(2) 0.174(1) -0.007(2) 0.026(2) Uani 1.00 d . . .
C(20) C -0.102(2) 0.117(1) 0.149(2) 0.031(2) Uani 1.00 d . . .
C(21) C 0.039(2) 0.071(1) 0.255(2) 0.033(2) Uani 1.00 d . . .
C(22) C 0.146(2) 0.084(1) 0.200(2) 0.033(2) Uani 1.00 d . . .
C(23) C 0.114(2) 0.139(1) 0.043(2) 0.024(1) Uani 1.00 d . . .
C(24) C -0.068(2) -0.090(1) -0.235(2) 0.024(1) Uani 1.00 d . . .
C(25) C 0.081(2) -0.128(1) -0.158(2) 0.028(1) Uani 1.00 d . . .
C(26) C 0.113(2) -0.181(1) 0.003(2) 0.037(2) Uani 1.00 d . . .
C(27) C -0.013(2) -0.180(1) 0.022(2) 0.035(2) Uani 1.00 d . . .
C(28) C -0.128(2) -0.123(1) -0.124(2) 0.026(2) Uani 1.00 d . . .
C(29) C -0.145(2) -0.032(1) -0.409(2) 0.029(1) Uani 1.00 d . . .
C(30) C -0.371(2) 0.050(1) -0.634(2) 0.053(2) Uani 1.00 d . . .
C(31) C -0.487(2) 0.151(2) -0.645(2) 0.070(3) Uani 1.00 d . . .
C(32) C -0.418(2) -0.050(2) -0.730(2) 0.131(5) Uani 1.00 d . . .
C(33) C 0.190(2) -0.114(1) -0.224(2) 0.040(2) Uani 1.00 d . . .
C(34) C -0.027(2) -0.228(2) 0.173(2) 0.052(3) Uani 1.00 d . . .
H(1) H -0.3178 0.6168 -0.1432 0.0410 Uiso 1.00 calc . . .
H(2) H -0.3216 0.0147 -0.3757 0.0663 Uiso 1.00 calc . . .
H(3) H 0.1991 0.4956 -0.2069 0.0353 Uiso 1.00 calc . . .
H(4) H -0.2168 0.6423 -0.3054 0.0303 Uiso 1.00 calc . . .
H(5) H -0.3183 0.5735 0.1699 0.0472 Uiso 1.00 calc . . .
H(6) H -0.4583 0.7430 0.0237 0.0907 Uiso 1.00 calc . . .
H(7) H -0.5433 0.6733 -0.1193 0.0907 Uiso 1.00 calc . . .
H(8) H -0.5523 0.6721 0.0575 0.0907 Uiso 1.00 calc . . .
H(9) H -0.4749 0.4557 0.0871 0.0659 Uiso 1.00 calc . . .
H(10) H -0.4649 0.4488 -0.0896 0.0659 Uiso 1.00 calc . . .
H(11) H -0.3353 0.3935 0.0680 0.0659 Uiso 1.00 calc . . .
H(12) H 0.1467 0.4047 0.1763 0.0418 Uiso 1.00 calc . . .
H(13) H 0.2283 0.3410 0.0674 0.0418 Uiso 1.00 calc . . .
H(14) H 0.2621 0.4546 0.1535 0.0418 Uiso 1.00 calc . . .
H(15) H 0.0352 0.6956 -0.4566 0.0481 Uiso 1.00 calc . . .
H(16) H -0.0016 0.5852 -0.5509 0.0481 Uiso 1.00 calc . . .
H(17) H -0.1198 0.6862 -0.5358 0.0481 Uiso 1.00 calc . . .
H(18) H -0.2724 0.3170 -0.2772 0.0269 Uiso 1.00 calc . . .
H(19) H -0.3231 0.4104 -0.5424 0.0350 Uiso 1.00 calc . . .
H(20) H -0.1468 0.3930 -0.6516 0.0377 Uiso 1.00 calc . . .
H(21) H 0.0775 0.2751 -0.5087 0.0330 Uiso 1.00 calc . . .
H(22) H 0.1315 0.1827 -0.2433 0.0268 Uiso 1.00 calc . . .
H(23) H -0.2310 0.2071 -0.0724 0.0309 Uiso 1.00 calc . . .
H(24) H -0.1737 0.1090 0.1851 0.0370 Uiso 1.00 calc . . .
H(25) H 0.0631 0.0335 0.3616 0.0400 Uiso 1.00 calc . . .
H(26) H 0.2426 0.0555 0.2720 0.0404 Uiso 1.00 calc . . .
H(27) H 0.1890 0.1468 0.0104 0.0290 Uiso 1.00 calc . . .
H(28) H 0.2060 -0.2120 0.0856 0.0436 Uiso 1.00 calc . . .
H(29) H -0.2235 -0.1099 -0.1421 0.0316 Uiso 1.00 calc . . .
H(30) H -0.3123 0.0750 -0.6810 0.0645 Uiso 1.00 calc . . .
H(31) H -0.4476 0.2148 -0.5870 0.0831 Uiso 1.00 calc . . .
H(32) H -0.5403 0.1744 -0.7581 0.0831 Uiso 1.00 calc . . .
H(33) H -0.5423 0.1317 -0.5908 0.0831 Uiso 1.00 calc . . .
H(34) H -0.4684 -0.0792 -0.6773 0.1580 Uiso 1.00 calc . . .
H(35) H -0.4746 -0.0234 -0.8410 0.1580 Uiso 1.00 calc . . .
H(36) H -0.3374 -0.1073 -0.7261 0.1580 Uiso 1.00 calc . . .
H(37) H 0.2475 -0.1877 -0.2283 0.0477 Uiso 1.00 calc . . .
H(38) H 0.1466 -0.0758 -0.3306 0.0477 Uiso 1.00 calc . . .
H(39) H 0.2495 -0.0675 -0.1475 0.0477 Uiso 1.00 calc . . .
H(40) H -0.1229 -0.2147 0.1550 0.0625 Uiso 1.00 calc . . .
H(41) H 0.0166 -0.3074 0.1904 0.0625 Uiso 1.00 calc . . .
H(42) H 0.0182 -0.1873 0.2717 0.0625 Uiso 1.00 calc . . .

loop_
_atom_site_aniso_label
_atom_site_aniso_U_11
_atom_site_aniso_U_22
_atom_site_aniso_U_33
_atom_site_aniso_U_12
_atom_site_aniso_U_13
_atom_site_aniso_U_23
Ru(1) 0.0241(3) 0.0175(3) 0.0186(3) -0.0043(2) 0.0110(2) 0.0010(2)
Ru(2) 0.0211(3) 0.0183(3) 0.0165(3) -0.0047(2) 0.0060(2) 0.0017(2)
P(1) 0.047(1) 0.068(1) 0.0302(9) 0.0104(10) 0.0106(8) 0.0010(8)
P(2) 0.0235(8) 0.063(1) 0.0395(9) -0.0087(8) 0.0160(7) 0.0004(9)
F(1) 0.097(5) 0.068(3) 0.072(4) 0.010(3) -0.017(4) 0.013(3)
F(2) 0.052(3) 0.160(6) 0.068(4) 0.007(4) 0.036(3) -0.013(4)
F(3) 0.077(4) 0.087(4) 0.041(3) 0.004(3) -0.005(2) -0.016(2)
F(4) 0.056(3) 0.116(5) 0.048(3) -0.007(3) 0.025(2) 0.007(3)
F(5) 0.083(4) 0.089(4) 0.050(3) -0.031(3) 0.019(3) -0.023(3)
F(6) 0.076(4) 0.070(3) 0.072(4) 0.014(3) 0.034(3) 0.024(3)
F(7) 0.067(3) 0.059(3) 0.121(5) -0.006(2) 0.061(4) -0.019(3)
F(8) 0.040(3) 0.156(6) 0.039(2) -0.044(3) 0.008(2) 0.007(3)
F(9) 0.037(2) 0.081(3) 0.072(3) -0.018(2) 0.026(2) 0.023(3)
F(10) 0.037(2) 0.106(4) 0.045(2) -0.023(3) 0.008(2) -0.001(3)
F(11) 0.050(3) 0.089(4) 0.055(3) -0.034(3) 0.028(2) 0.006(2)
F(12) 0.057(3) 0.068(3) 0.120(5) 0.009(3) 0.055(3) -0.004(3)
O(1) 0.040(3) 0.055(3) 0.030(2) 0.002(2) 0.015(2) 0.020(2)
O(2) 0.038(3) 0.085(4) 0.030(2) -0.004(3) 0.017(2) 0.019(3)
N(1) 0.033(3) 0.042(3) 0.024(3) 0.006(2) 0.015(2) 0.003(2)
N(2) 0.028(3) 0.113(6) 0.025(3) -0.011(3) 0.006(2) 0.018(4)
C(1) 0.031(3) 0.013(3) 0.020(2) 0.006(3) 0.008(2) 0.004(2)
C(2) 0.026(3) 0.022(3) 0.031(2) -0.010(2) 0.008(2) -0.009(2)
C(3) 0.035(3) 0.028(3) 0.038(4) -0.018(2) 0.021(2) -0.007(3)
C(4) 0.043(3) 0.019(3) 0.033(3) -0.015(3) 0.022(3) -0.004(3)
C(5) 0.036(4) 0.018(2) 0.019(3) -0.003(3) 0.008(3) 0.001(2)
C(6) 0.030(2) 0.022(3) 0.024(2) -0.004(2) 0.013(2) -0.005(2)
C(7) 0.035(3) 0.061(3) 0.026(3) -0.001(2) 0.020(3) -0.004(3)
C(8) 0.065(6) 0.099(7) 0.041(4) 0.055(5) 0.032(4) 0.028(5)
C(9) 0.056(5) 0.071(5) 0.056(5) -0.026(4) 0.036(4) -0.013(4)
C(10) 0.034(4) 0.041(4) 0.027(3) -0.012(3) 0.007(3) -0.008(3)
C(11) 0.074(7) 0.026(5) 0.034(4) -0.021(5) 0.031(5) -0.003(4)
C(12) 0.020(3) 0.018(2) 0.026(2) -0.006(2) 0.011(2) 0.000(2)
C(13) 0.021(3) 0.021(3) 0.027(3) -0.004(2) 0.010(2) -0.001(2)
C(14) 0.032(3) 0.020(3) 0.024(3) -0.004(3) -0.002(2) 0.004(2)
C(15) 0.047(4) 0.028(4) 0.020(2) -0.009(3) 0.012(3) 0.000(2)
C(16) 0.042(3) 0.025(3) 0.026(3) -0.013(3) 0.022(3) -0.007(2)
C(17) 0.027(3) 0.018(2) 0.032(3) -0.004(2) 0.022(3) 0.001(2)
C(18) 0.023(3) 0.017(2) 0.025(2) -0.009(3) 0.008(2) -0.002(2)
C(19) 0.030(4) 0.019(2) 0.042(3) -0.004(2) 0.029(3) 0.002(2)
C(20) 0.051(4) 0.027(3) 0.032(3) -0.014(3) 0.032(3) -0.011(2)
C(21) 0.057(4) 0.032(4) 0.017(2) -0.021(3) 0.017(3) -0.009(2)
C(22) 0.039(4) 0.029(4) 0.022(3) -0.013(3) -0.005(2) 0.001(2)
C(23) 0.024(3) 0.031(3) 0.024(3) -0.014(2) 0.012(2) -0.002(2)
C(24) 0.028(3) 0.020(3) 0.018(2) -0.001(3) 0.007(2) 0.002(2)
C(25) 0.030(3) 0.017(3) 0.021(3) 0.010(3) 0.002(2) 0.001(2)
C(26) 0.051(4) 0.022(2) 0.019(3) 0.007(3) 0.002(3) 0.001(3)
C(27) 0.060(4) 0.018(2) 0.024(3) -0.012(3) 0.011(3) 0.002(3)
C(28) 0.041(4) 0.026(3) 0.020(3) -0.018(2) 0.014(2) -0.008(2)
C(29) 0.034(3) 0.029(3) 0.021(2) -0.003(2) 0.008(2) 0.002(2)
C(30) 0.041(4) 0.092(5) 0.022(3) -0.014(3) 0.007(3) 0.009(3)
C(31) 0.049(5) 0.096(7) 0.045(5) 0.001(4) 0.003(4) 0.018(5)
C(32) 0.17(1) 0.065(7) 0.069(8) -0.005(8) -0.040(8) 0.005(6)
C(33) 0.030(4) 0.046(4) 0.045(4) 0.002(3) 0.021(3) -0.007(3)
C(34) 0.092(8) 0.046(7) 0.023(4) -0.030(6) 0.016(5) 0.009(4)

loop_
_atom_type_symbol
_atom_type_description
_atom_type_scat_dispersion_real
_atom_type_scat_dispersion_imag
_atom_type_scat_source
C C 0.003 0.002
;International Tables for Crystallography
(1992, Vol. C, Tables 4.2.6.8 and 6.1.1.1)
;
H H 0.000 0.000
;International Tables for Crystallography
(1992, Vol. C, Table 6.1.1.2)
;
N N 0.006 0.003
;International Tables for Crystallography
(1992, Vol. C, Tables 4.2.6.8 and 6.1.1.1)
;
O O 0.011 0.006
;International Tables for Crystallography
(1992, Vol. C, Tables 4.2.6.8 and 6.1.1.1)
;
Ru Ru -1.259 0.836
;International Tables for Crystallography
(1992, Vol. C, Tables 4.2.6.8 and 6.1.1.1)
;
P P 0.102 0.094
;International Tables for Crystallography
(1992, Vol. C, Tables 4.2.6.8 and 6.1.1.1)
;
F F 0.017 0.010
;International Tables for Crystallography
(1992, Vol. C, Tables 4.2.6.8 and 6.1.1.1)
;

loop_
_geom_angle_atom_site_label_1
_geom_angle_atom_site_label_2
_geom_angle_atom_site_label_3
_geom_angle
_geom_angle_site_symmetry_1
_geom_angle_site_symmetry_2
_geom_angle_site_symmetry_3
_geom_angle_publ_flag
C(1) Ru(1) C(2) 38.0(2) 1_555 1_555 1_555 yes
C(1) Ru(1) C(3) 63.9(3) 1_555 1_555 1_555 yes
C(1) Ru(1) C(4) 65.3(3) 1_555 1_555 1_555 yes
C(1) Ru(1) C(5) 38.9(2) 1_555 1_555 1_555 yes
C(1) Ru(1) C(12) 112.1(3) 1_555 1_555 1_555 yes
C(1) Ru(1) C(13) 106.5(3) 1_555 1_555 1_555 yes
C(1) Ru(1) C(14) 123.6(3) 1_555 1_555 1_555 yes
C(1) Ru(1) C(15) 153.5(3) 1_555 1_555 1_555 yes
C(1) Ru(1) C(16) 169.5(3) 1_555 1_555 1_555 yes
C(1) Ru(1) C(17) 136.2(3) 1_555 1_555 1_555 yes
C(2) Ru(1) C(3) 38.5(3) 1_555 1_555 1_555 yes
C(2) Ru(1) C(4) 64.5(3) 1_555 1_555 1_555 yes
C(2) Ru(1) C(5) 64.2(3) 1_555 1_555 1_555 yes
C(2) Ru(1) C(12) 109.5(3) 1_555 1_555 1_555 yes
C(2) Ru(1) C(13) 128.7(3) 1_555 1_555 1_555 yes
C(2) Ru(1) C(14) 160.5(3) 1_555 1_555 1_555 yes
C(2) Ru(1) C(15) 162.2(3) 1_555 1_555 1_555 yes
C(2) Ru(1) C(16) 131.7(3) 1_555 1_555 1_555 yes
C(2) Ru(1) C(17) 110.5(3) 1_555 1_555 1_555 yes
C(3) Ru(1) C(4) 37.4(3) 1_555 1_555 1_555 yes
C(3) Ru(1) C(5) 63.5(3) 1_555 1_555 1_555 yes
C(3) Ru(1) C(12) 135.9(3) 1_555 1_555 1_555 yes
C(3) Ru(1) C(13) 167.2(3) 1_555 1_555 1_555 yes
C(3) Ru(1) C(14) 154.1(3) 1_555 1_555 1_555 yes
C(3) Ru(1) C(15) 124.7(3) 1_555 1_555 1_555 yes
C(3) Ru(1) C(16) 108.9(3) 1_555 1_555 1_555 yes
C(3) Ru(1) C(17) 113.2(3) 1_555 1_555 1_555 yes
C(4) Ru(1) C(5) 39.1(3) 1_555 1_555 1_555 yes
C(4) Ru(1) C(12) 173.2(3) 1_555 1_555 1_555 yes
C(4) Ru(1) C(13) 148.7(3) 1_555 1_555 1_555 yes
C(4) Ru(1) C(14) 119.2(3) 1_555 1_555 1_555 yes
C(4) Ru(1) C(15) 105.4(3) 1_555 1_555 1_555 yes
C(4) Ru(1) C(16) 114.3(3) 1_555 1_555 1_555 yes
C(4) Ru(1) C(17) 140.7(3) 1_555 1_555 1_555 yes
C(5) Ru(1) C(12) 142.4(3) 1_555 1_555 1_555 yes
C(5) Ru(1) C(13) 115.1(3) 1_555 1_555 1_555 yes
C(5) Ru(1) C(14) 105.6(3) 1_555 1_555 1_555 yes
C(5) Ru(1) C(15) 118.1(3) 1_555 1_555 1_555 yes
C(5) Ru(1) C(16) 146.7(3) 1_555 1_555 1_555 yes
C(5) Ru(1) C(17) 174.5(3) 1_555 1_555 1_555 yes
C(12) Ru(1) C(13) 37.4(2) 1_555 1_555 1_555 yes
C(12) Ru(1) C(14) 67.5(3) 1_555 1_555 1_555 yes
C(12) Ru(1) C(15) 79.6(3) 1_555 1_555 1_555 yes
C(12) Ru(1) C(16) 67.0(3) 1_555 1_555 1_555 yes
C(12) Ru(1) C(17) 36.8(2) 1_555 1_555 1_555 yes
C(13) Ru(1) C(14) 38.0(3) 1_555 1_555 1_555 yes
C(13) Ru(1) C(15) 67.8(3) 1_555 1_555 1_555 yes
C(13) Ru(1) C(16) 79.3(2) 1_555 1_555 1_555 yes
C(13) Ru(1) C(17) 67.0(2) 1_555 1_555 1_555 yes
C(14) Ru(1) C(15) 37.0(3) 1_555 1_555 1_555 yes
C(14) Ru(1) C(16) 66.3(3) 1_555 1_555 1_555 yes
C(14) Ru(1) C(17) 79.2(3) 1_555 1_555 1_555 yes
C(15) Ru(1) C(16) 36.7(3) 1_555 1_555 1_555 yes
C(15) Ru(1) C(17) 67.3(3) 1_555 1_555 1_555 yes
C(16) Ru(1) C(17) 37.6(3) 1_555 1_555 1_555 yes
C(18) Ru(2) C(19) 37.9(2) 1_555 1_555 1_555 yes
C(18) Ru(2) C(20) 68.0(3) 1_555 1_555 1_555 yes
C(18) Ru(2) C(21) 80.5(3) 1_555 1_555 1_555 yes
C(18) Ru(2) C(22) 67.5(3) 1_555 1_555 1_555 yes
C(18) Ru(2) C(23) 37.7(2) 1_555 1_555 1_555 yes
C(18) Ru(2) C(24) 108.4(3) 1_555 1_555 1_555 yes
C(18) Ru(2) C(25) 116.4(3) 1_555 1_555 1_555 yes
C(18) Ru(2) C(26) 148.4(3) 1_555 1_555 1_555 yes
C(18) Ru(2) C(27) 169.1(3) 1_555 1_555 1_555 yes
C(18) Ru(2) C(28) 130.7(3) 1_555 1_555 1_555 yes
C(19) Ru(2) C(20) 37.1(3) 1_555 1_555 1_555 yes
C(19) Ru(2) C(21) 67.2(3) 1_555 1_555 1_555 yes
C(19) Ru(2) C(22) 78.9(3) 1_555 1_555 1_555 yes
C(19) Ru(2) C(23) 67.6(2) 1_555 1_555 1_555 yes
C(19) Ru(2) C(24) 114.0(3) 1_555 1_555 1_555 yes
C(19) Ru(2) C(25) 143.8(3) 1_555 1_555 1_555 yes
C(19) Ru(2) C(26) 173.1(3) 1_555 1_555 1_555 yes
C(19) Ru(2) C(27) 136.0(3) 1_555 1_555 1_555 yes
C(19) Ru(2) C(28) 110.2(3) 1_555 1_555 1_555 yes
C(20) Ru(2) C(21) 37.1(3) 1_555 1_555 1_555 yes
C(20) Ru(2) C(22) 66.5(3) 1_555 1_555 1_555 yes
C(20) Ru(2) C(23) 79.5(3) 1_555 1_555 1_555 yes
C(20) Ru(2) C(24) 137.0(3) 1_555 1_555 1_555 yes
C(20) Ru(2) C(25) 173.3(3) 1_555 1_555 1_555 yes
C(20) Ru(2) C(26) 139.8(3) 1_555 1_555 1_555 yes
C(20) Ru(2) C(27) 111.7(3) 1_555 1_555 1_555 yes
C(20) Ru(2) C(28) 109.4(3) 1_555 1_555 1_555 yes
C(21) Ru(2) C(22) 37.1(3) 1_555 1_555 1_555 yes
C(21) Ru(2) C(23) 67.5(3) 1_555 1_555 1_555 yes
C(21) Ru(2) C(24) 167.3(3) 1_555 1_555 1_555 yes
C(21) Ru(2) C(25) 146.2(3) 1_555 1_555 1_555 yes
C(21) Ru(2) C(26) 113.4(3) 1_555 1_555 1_555 yes
C(21) Ru(2) C(27) 105.9(3) 1_555 1_555 1_555 yes
C(21) Ru(2) C(28) 128.5(3) 1_555 1_555 1_555 yes
C(22) Ru(2) C(23) 37.2(3) 1_555 1_555 1_555 yes
C(22) Ru(2) C(24) 154.5(3) 1_555 1_555 1_555 yes
C(22) Ru(2) C(25) 119.4(3) 1_555 1_555 1_555 yes
C(22) Ru(2) C(26) 105.8(3) 1_555 1_555 1_555 yes
C(22) Ru(2) C(27) 123.0(3) 1_555 1_555 1_555 yes
C(22) Ru(2) C(28) 159.9(3) 1_555 1_555 1_555 yes
C(23) Ru(2) C(24) 125.1(3) 1_555 1_555 1_555 yes
C(23) Ru(2) C(25) 107.0(3) 1_555 1_555 1_555 yes
C(23) Ru(2) C(26) 119.2(3) 1_555 1_555 1_555 yes
C(23) Ru(2) C(27) 152.9(3) 1_555 1_555 1_555 yes
C(23) Ru(2) C(28) 162.7(2) 1_555 1_555 1_555 yes
C(24) Ru(2) C(25) 38.0(2) 1_555 1_555 1_555 yes
C(24) Ru(2) C(26) 63.8(3) 1_555 1_555 1_555 yes
C(24) Ru(2) C(27) 63.9(3) 1_555 1_555 1_555 yes
C(24) Ru(2) C(28) 38.8(2) 1_555 1_555 1_555 yes
C(25) Ru(2) C(26) 38.0(3) 1_555 1_555 1_555 yes
C(25) Ru(2) C(27) 63.0(3) 1_555 1_555 1_555 yes
C(25) Ru(2) C(28) 64.0(3) 1_555 1_555 1_555 yes
C(26) Ru(2) C(27) 37.1(4) 1_555 1_555 1_555 yes
C(26) Ru(2) C(28) 63.8(3) 1_555 1_555 1_555 yes
C(27) Ru(2) C(28) 38.4(3) 1_555 1_555 1_555 yes
F(1) P(1) F(2) 90.4(4) 1_555 1_555 1_555 yes
F(1) P(1) F(3) 90.6(4) 1_555 1_555 1_555 yes
F(1) P(1) F(4) 91.3(4) 1_555 1_555 1_555 yes
F(1) P(1) F(5) 89.4(4) 1_555 1_555 1_555 yes
F(1) P(1) F(6) 178.3(4) 1_555 1_555 1_555 yes
F(2) P(1) F(3) 90.4(4) 1_555 1_555 1_555 yes
F(2) P(1) F(4) 178.4(4) 1_555 1_555 1_555 yes
F(2) P(1) F(5) 90.8(4) 1_555 1_555 1_555 yes
F(2) P(1) F(6) 89.7(4) 1_555 1_555 1_555 yes
F(3) P(1) F(4) 89.5(4) 1_555 1_555 1_555 yes
F(3) P(1) F(5) 178.8(4) 1_555 1_555 1_555 yes
F(3) P(1) F(6) 87.7(3) 1_555 1_555 1_555 yes
F(4) P(1) F(5) 89.3(3) 1_555 1_555 1_555 yes
F(4) P(1) F(6) 88.7(3) 1_555 1_555 1_555 yes
F(5) P(1) F(6) 92.3(4) 1_555 1_555 1_555 yes
F(7) P(2) F(8) 90.5(4) 1_555 1_555 1_555 yes
F(7) P(2) F(9) 89.4(3) 1_555 1_555 1_555 yes
F(7) P(2) F(10) 88.5(3) 1_555 1_555 1_555 yes
F(7) P(2) F(11) 90.5(3) 1_555 1_555 1_555 yes
F(7) P(2) F(12) 179.1(4) 1_555 1_555 1_555 yes
F(8) P(2) F(9) 90.6(3) 1_555 1_555 1_555 yes
F(8) P(2) F(10) 179.0(4) 1_555 1_555 1_555 yes
F(8) P(2) F(11) 89.0(3) 1_555 1_555 1_555 yes
F(8) P(2) F(12) 90.1(4) 1_555 1_555 1_555 yes
F(9) P(2) F(10) 89.6(3) 1_555 1_555 1_555 yes
F(9) P(2) F(11) 179.6(3) 1_555 1_555 1_555 yes
F(9) P(2) F(12) 91.2(3) 1_555 1_555 1_555 yes
F(10) P(2) F(11) 90.8(3) 1_555 1_555 1_555 yes
F(10) P(2) F(12) 90.8(3) 1_555 1_555 1_555 yes
F(11) P(2) F(12) 88.9(3) 1_555 1_555 1_555 yes
C(6) N(1) C(7) 124.1(5) 1_555 1_555 1_555 yes
C(6) N(1) H(1) 117(1) 1_555 1_555 1_555 no
C(7) N(1) H(1) 118(1) 1_555 1_555 1_555 no
C(29) N(2) C(30) 123.1(6) 1_555 1_555 1_555 yes
C(29) N(2) H(2) 117(1) 1_555 1_555 1_555 no
C(30) N(2) H(2) 119(1) 1_555 1_555 1_555 no
Ru(1) C(1) C(2) 72.5(4) 1_555 1_555 1_555 yes
Ru(1) C(1) C(5) 70.8(4) 1_555 1_555 1_555 yes
Ru(1) C(1) C(6) 122.5(5) 1_555 1_555 1_555 yes
C(2) C(1) C(5) 108.3(6) 1_555 1_555 1_555 yes
C(2) C(1) C(6) 126.1(6) 1_555 1_555 1_555 yes
C(5) C(1) C(6) 125.7(6) 1_555 1_555 1_555 yes
Ru(1) C(2) C(1) 69.5(4) 1_555 1_555 1_555 yes
Ru(1) C(2) C(3) 69.9(4) 1_555 1_555 1_555 yes
Ru(1) C(2) C(10) 126.7(5) 1_555 1_555 1_555 yes
C(1) C(2) C(3) 106.6(6) 1_555 1_555 1_555 yes
C(1) C(2) C(10) 129.0(6) 1_555 1_555 1_555 yes
C(3) C(2) C(10) 124.4(7) 1_555 1_555 1_555 yes
Ru(1) C(3) C(2) 71.6(4) 1_555 1_555 1_555 yes
Ru(1) C(3) C(4) 72.1(5) 1_555 1_555 1_555 yes
Ru(1) C(3) H(3) 124(1) 1_555 1_555 1_555 no
C(2) C(3) C(4) 111.0(7) 1_555 1_555 1_555 yes
C(2) C(3) H(3) 124(1) 1_555 1_555 1_555 no
C(4) C(3) H(3) 124(1) 1_555 1_555 1_555 no
Ru(1) C(4) C(3) 70.5(5) 1_555 1_555 1_555 yes
Ru(1) C(4) C(5) 69.3(5) 1_555 1_555 1_555 yes
Ru(1) C(4) C(11) 125.9(7) 1_555 1_555 1_555 yes
C(3) C(4) C(5) 105.9(7) 1_555 1_555 1_555 yes
C(3) C(4) C(11) 128.4(8) 1_555 1_555 1_555 yes
C(5) C(4) C(11) 125.7(8) 1_555 1_555 1_555 yes
Ru(1) C(5) C(1) 70.3(4) 1_555 1_555 1_555 yes
Ru(1) C(5) C(4) 71.6(5) 1_555 1_555 1_555 yes
Ru(1) C(5) H(4) 124(1) 1_555 1_555 1_555 no
C(1) C(5) C(4) 108.3(7) 1_555 1_555 1_555 yes
C(1) C(5) H(4) 125(1) 1_555 1_555 1_555 no
C(4) C(5) H(4) 125(1) 1_555 1_555 1_555 no
O(1) C(6) N(1) 122.2(6) 1_555 1_555 1_555 yes
O(1) C(6) C(1) 119.9(6) 1_555 1_555 1_555 yes
N(1) C(6) C(1) 117.8(6) 1_555 1_555 1_555 yes
N(1) C(7) C(8) 108.5(6) 1_555 1_555 1_555 yes
N(1) C(7) C(9) 111.3(6) 1_555 1_555 1_555 yes
N(1) C(7) H(5) 107(1) 1_555 1_555 1_555 no
C(8) C(7) C(9) 113.0(8) 1_555 1_555 1_555 yes
C(8) C(7) H(5) 107(1) 1_555 1_555 1_555 no
C(9) C(7) H(5) 108(1) 1_555 1_555 1_555 no
C(7) C(8) H(6) 109(1) 1_555 1_555 1_555 no
C(7) C(8) H(7) 109(1) 1_555 1_555 1_555 no
C(7) C(8) H(8) 109(1) 1_555 1_555 1_555 no
H(6) C(8) H(7) 109(1) 1_555 1_555 1_555 no
H(6) C(8) H(8) 108(1) 1_555 1_555 1_555 no
H(7) C(8) H(8) 110(1) 1_555 1_555 1_555 no
C(7) C(9) H(9) 108(1) 1_555 1_555 1_555 no
C(7) C(9) H(10) 108(1) 1_555 1_555 1_555 no
C(7) C(9) H(11) 108(1) 1_555 1_555 1_555 no
H(9) C(9) H(10) 111(1) 1_555 1_555 1_555 no
H(9) C(9) H(11) 109(1) 1_555 1_555 1_555 no
H(10) C(9) H(11) 110(1) 1_555 1_555 1_555 no
C(2) C(10) H(12) 110(1) 1_555 1_555 1_555 no
C(2) C(10) H(13) 109(1) 1_555 1_555 1_555 no
C(2) C(10) H(14) 110(1) 1_555 1_555 1_555 no
H(12) C(10) H(13) 109(1) 1_555 1_555 1_555 no
H(12) C(10) H(14) 108(1) 1_555 1_555 1_555 no
H(13) C(10) H(14) 108(1) 1_555 1_555 1_555 no
C(4) C(11) H(15) 109(1) 1_555 1_555 1_555 no
C(4) C(11) H(16) 109(1) 1_555 1_555 1_555 no
C(4) C(11) H(17) 109(1) 1_555 1_555 1_555 no
H(15) C(11) H(16) 108(1) 1_555 1_555 1_555 no
H(15) C(11) H(17) 108(1) 1_555 1_555 1_555 no
H(16) C(11) H(17) 111(1) 1_555 1_555 1_555 no
Ru(1) C(12) C(13) 70.9(4) 1_555 1_555 1_555 yes
Ru(1) C(12) C(17) 71.6(4) 1_555 1_555 1_555 yes
Ru(1) C(12) C(18) 125.6(4) 1_555 1_555 1_555 yes
C(13) C(12) C(17) 120.2(7) 1_555 1_555 1_555 yes
C(13) C(12) C(18) 120.1(6) 1_555 1_555 1_555 yes
C(17) C(12) C(18) 119.5(6) 1_555 1_555 1_555 yes
Ru(1) C(13) C(12) 71.7(4) 1_555 1_555 1_555 yes
Ru(1) C(13) C(14) 70.8(4) 1_555 1_555 1_555 yes
Ru(1) C(13) H(18) 128(1) 1_555 1_555 1_555 no
C(12) C(13) C(14) 118.9(6) 1_555 1_555 1_555 yes
C(12) C(13) H(18) 119(1) 1_555 1_555 1_555 no
C(14) C(13) H(18) 121(1) 1_555 1_555 1_555 no
Ru(1) C(14) C(13) 71.2(4) 1_555 1_555 1_555 yes
Ru(1) C(14) C(15) 71.4(5) 1_555 1_555 1_555 yes
Ru(1) C(14) H(19) 128(1) 1_555 1_555 1_555 no
C(13) C(14) C(15) 120.5(7) 1_555 1_555 1_555 yes
C(13) C(14) H(19) 119(1) 1_555 1_555 1_555 no
C(15) C(14) H(19) 119(1) 1_555 1_555 1_555 no
Ru(1) C(15) C(14) 71.6(5) 1_555 1_555 1_555 yes
Ru(1) C(15) C(16) 72.5(5) 1_555 1_555 1_555 yes
Ru(1) C(15) H(20) 127(1) 1_555 1_555 1_555 no
C(14) C(15) C(16) 120.3(7) 1_555 1_555 1_555 yes
C(14) C(15) H(20) 120(1) 1_555 1_555 1_555 no
C(16) C(15) H(20) 119(1) 1_555 1_555 1_555 no
Ru(1) C(16) C(15) 70.7(5) 1_555 1_555 1_555 yes
Ru(1) C(16) C(17) 71.0(4) 1_555 1_555 1_555 yes
Ru(1) C(16) H(21) 129(1) 1_555 1_555 1_555 no
C(15) C(16) C(17) 120.2(7) 1_555 1_555 1_555 yes
C(15) C(16) H(21) 120(1) 1_555 1_555 1_555 no
C(17) C(16) H(21) 119(1) 1_555 1_555 1_555 no
Ru(1) C(17) C(12) 71.6(4) 1_555 1_555 1_555 yes
Ru(1) C(17) C(16) 71.4(4) 1_555 1_555 1_555 yes
Ru(1) C(17) H(22) 128(1) 1_555 1_555 1_555 no
C(12) C(17) C(16) 119.9(7) 1_555 1_555 1_555 yes
C(12) C(17) H(22) 119(1) 1_555 1_555 1_555 no
C(16) C(17) H(22) 120(1) 1_555 1_555 1_555 no
Ru(2) C(18) C(12) 126.3(4) 1_555 1_555 1_555 yes
Ru(2) C(18) C(19) 70.8(4) 1_555 1_555 1_555 yes
Ru(2) C(18) C(23) 70.7(4) 1_555 1_555 1_555 yes
C(12) C(18) C(19) 120.5(7) 1_555 1_555 1_555 yes
C(12) C(18) C(23) 121.5(6) 1_555 1_555 1_555 yes
C(19) C(18) C(23) 117.9(7) 1_555 1_555 1_555 yes
Ru(2) C(19) C(18) 71.2(4) 1_555 1_555 1_555 yes
Ru(2) C(19) C(20) 71.1(4) 1_555 1_555 1_555 yes
Ru(2) C(19) H(23) 131(1) 1_555 1_555 1_555 no
C(18) C(19) C(20) 120.5(7) 1_555 1_555 1_555 yes
C(18) C(19) H(23) 119(1) 1_555 1_555 1_555 no
C(20) C(19) H(23) 119(1) 1_555 1_555 1_555 no
Ru(2) C(20) C(19) 71.7(4) 1_555 1_555 1_555 yes
Ru(2) C(20) C(21) 72.3(5) 1_555 1_555 1_555 yes
Ru(2) C(20) H(24) 129(1) 1_555 1_555 1_555 no
C(19) C(20) C(21) 121.4(7) 1_555 1_555 1_555 yes
C(19) C(20) H(24) 119(1) 1_555 1_555 1_555 no
C(21) C(20) H(24) 118(1) 1_555 1_555 1_555 no
Ru(2) C(21) C(20) 70.6(4) 1_555 1_555 1_555 yes
Ru(2) C(21) C(22) 70.9(5) 1_555 1_555 1_555 yes
Ru(2) C(21) H(25) 131(1) 1_555 1_555 1_555 no
C(20) C(21) C(22) 118.2(7) 1_555 1_555 1_555 yes
C(20) C(21) H(25) 121(1) 1_555 1_555 1_555 no
C(22) C(21) H(25) 120(1) 1_555 1_555 1_555 no
Ru(2) C(22) C(21) 72.0(5) 1_555 1_555 1_555 yes
Ru(2) C(22) C(23) 71.1(4) 1_555 1_555 1_555 yes
Ru(2) C(22) H(26) 131(1) 1_555 1_555 1_555 no
C(21) C(22) C(23) 121.8(7) 1_555 1_555 1_555 yes
C(21) C(22) H(26) 119(1) 1_555 1_555 1_555 no
C(23) C(22) H(26) 119(1) 1_555 1_555 1_555 no
Ru(2) C(23) C(18) 71.6(4) 1_555 1_555 1_555 yes
Ru(2) C(23) C(22) 71.7(4) 1_555 1_555 1_555 yes
Ru(2) C(23) H(27) 130(1) 1_555 1_555 1_555 no
C(18) C(23) C(22) 120.3(6) 1_555 1_555 1_555 yes
C(18) C(23) H(27) 120(1) 1_555 1_555 1_555 no
C(22) C(23) H(27) 119(1) 1_555 1_555 1_555 no
Ru(2) C(24) C(25) 72.4(4) 1_555 1_555 1_555 yes
Ru(2) C(24) C(28) 70.9(4) 1_555 1_555 1_555 yes
Ru(2) C(24) C(29) 125.5(4) 1_555 1_555 1_555 yes
C(25) C(24) C(28) 108.2(6) 1_555 1_555 1_555 yes
C(25) C(24) C(29) 124.5(6) 1_555 1_555 1_555 yes
C(28) C(24) C(29) 127.1(7) 1_555 1_555 1_555 yes
Ru(2) C(25) C(24) 69.6(4) 1_555 1_555 1_555 yes
Ru(2) C(25) C(26) 70.3(4) 1_555 1_555 1_555 yes
Ru(2) C(25) C(33) 123.9(5) 1_555 1_555 1_555 yes
C(24) C(25) C(26) 107.5(7) 1_555 1_555 1_555 yes
C(24) C(25) C(33) 128.4(6) 1_555 1_555 1_555 yes
C(26) C(25) C(33) 124.1(7) 1_555 1_555 1_555 yes
Ru(2) C(26) C(25) 71.7(4) 1_555 1_555 1_555 yes
Ru(2) C(26) C(27) 71.3(5) 1_555 1_555 1_555 yes
Ru(2) C(26) H(28) 122(1) 1_555 1_555 1_555 no
C(25) C(26) C(27) 108.6(7) 1_555 1_555 1_555 yes
C(25) C(26) H(28) 125(1) 1_555 1_555 1_555 no
C(27) C(26) H(28) 125(1) 1_555 1_555 1_555 no
Ru(2) C(27) C(26) 71.6(6) 1_555 1_555 1_555 yes
Ru(2) C(27) C(28) 70.6(5) 1_555 1_555 1_555 yes
Ru(2) C(27) C(34) 123.0(7) 1_555 1_555 1_555 yes
C(26) C(27) C(28) 109.4(7) 1_555 1_555 1_555 yes
C(26) C(27) C(34) 126.0(9) 1_555 1_555 1_555 yes
C(28) C(27) C(34) 124.6(9) 1_555 1_555 1_555 yes
Ru(2) C(28) C(24) 70.3(4) 1_555 1_555 1_555 yes
Ru(2) C(28) C(27) 71.0(5) 1_555 1_555 1_555 yes
Ru(2) C(28) H(29) 122(1) 1_555 1_555 1_555 no
C(24) C(28) C(27) 106.3(7) 1_555 1_555 1_555 yes
C(24) C(28) H(29) 127(1) 1_555 1_555 1_555 no
C(27) C(28) H(29) 126(1) 1_555 1_555 1_555 no
O(2) C(29) N(2) 122.1(6) 1_555 1_555 1_555 yes
O(2) C(29) C(24) 119.6(6) 1_555 1_555 1_555 yes
N(2) C(29) C(24) 118.3(6) 1_555 1_555 1_555 yes
N(2) C(30) C(31) 112.9(7) 1_555 1_555 1_555 yes
N(2) C(30) C(32) 108.5(9) 1_555 1_555 1_555 yes
N(2) C(30) H(30) 106(1) 1_555 1_555 1_555 no
C(31) C(30) C(32) 113.7(10) 1_555 1_555 1_555 yes
C(31) C(30) H(30) 107(1) 1_555 1_555 1_555 no
C(32) C(30) H(30) 107(1) 1_555 1_555 1_555 no
C(30) C(31) H(31) 108(1) 1_555 1_555 1_555 no
C(30) C(31) H(32) 109(1) 1_555 1_555 1_555 no
C(30) C(31) H(33) 109(1) 1_555 1_555 1_555 no
H(31) C(31) H(32) 109(1) 1_555 1_555 1_555 no
H(31) C(31) H(33) 108(1) 1_555 1_555 1_555 no
H(32) C(31) H(33) 111(1) 1_555 1_555 1_555 no
C(30) C(32) H(34) 107(1) 1_555 1_555 1_555 no
C(30) C(32) H(35) 108(1) 1_555 1_555 1_555 no
C(30) C(32) H(36) 108(1) 1_555 1_555 1_555 no
H(34) C(32) H(35) 110(2) 1_555 1_555 1_555 no
H(34) C(32) H(36) 110(1) 1_555 1_555 1_555 no
H(35) C(32) H(36) 111(2) 1_555 1_555 1_555 no
C(25) C(33) H(37) 109(1) 1_555 1_555 1_555 no
C(25) C(33) H(38) 110(1) 1_555 1_555 1_555 no
C(25) C(33) H(39) 109(1) 1_555 1_555 1_555 no
H(37) C(33) H(38) 110(1) 1_555 1_555 1_555 no
H(37) C(33) H(39) 108(1) 1_555 1_555 1_555 no
H(38) C(33) H(39) 108(1) 1_555 1_555 1_555 no
C(27) C(34) H(40) 109(1) 1_555 1_555 1_555 no
C(27) C(34) H(41) 109(1) 1_555 1_555 1_555 no
C(27) C(34) H(42) 109(1) 1_555 1_555 1_555 no
H(40) C(34) H(41) 111(1) 1_555 1_555 1_555 no
H(40) C(34) H(42) 108(1) 1_555 1_555 1_555 no
H(41) C(34) H(42) 108(1) 1_555 1_555 1_555 no

loop_
_geom_bond_atom_site_label_1
_geom_bond_atom_site_label_2
_geom_bond_distance
_geom_bond_site_symmetry_1
_geom_bond_site_symmetry_2
_geom_bond_publ_flag
Ru(1) C(1) 2.169(6) 1_555 1_555 yes
Ru(1) C(2) 2.208(6) 1_555 1_555 yes
Ru(1) C(3) 2.185(8) 1_555 1_555 yes
Ru(1) C(4) 2.206(9) 1_555 1_555 yes
Ru(1) C(5) 2.176(8) 1_555 1_555 yes
Ru(1) C(12) 2.223(8) 1_555 1_555 yes
Ru(1) C(13) 2.213(7) 1_555 1_555 yes
Ru(1) C(14) 2.208(8) 1_555 1_555 yes
Ru(1) C(15) 2.205(9) 1_555 1_555 yes
Ru(1) C(16) 2.228(8) 1_555 1_555 yes
Ru(1) C(17) 2.223(7) 1_555 1_555 yes
Ru(2) C(18) 2.220(8) 1_555 1_555 yes
Ru(2) C(19) 2.215(7) 1_555 1_555 yes
Ru(2) C(20) 2.208(7) 1_555 1_555 yes
Ru(2) C(21) 2.231(8) 1_555 1_555 yes
Ru(2) C(22) 2.216(8) 1_555 1_555 yes
Ru(2) C(23) 2.208(7) 1_555 1_555 yes
Ru(2) C(24) 2.172(7) 1_555 1_555 yes
Ru(2) C(25) 2.208(7) 1_555 1_555 yes
Ru(2) C(26) 2.189(9) 1_555 1_555 yes
Ru(2) C(27) 2.185(10) 1_555 1_555 yes
Ru(2) C(28) 2.181(7) 1_555 1_555 yes
P(1) F(1) 1.582(7) 1_555 1_555 yes
P(1) F(2) 1.575(6) 1_555 1_555 yes
P(1) F(3) 1.610(6) 1_555 1_555 yes
P(1) F(4) 1.599(6) 1_555 1_555 yes
P(1) F(5) 1.574(6) 1_555 1_555 yes
P(1) F(6) 1.591(6) 1_555 1_555 yes
P(2) F(7) 1.601(5) 1_555 1_555 yes
P(2) F(8) 1.587(5) 1_555 1_555 yes
P(2) F(9) 1.597(4) 1_555 1_555 yes
P(2) F(10) 1.594(5) 1_555 1_555 yes
P(2) F(11) 1.597(5) 1_555 1_555 yes
P(2) F(12) 1.587(5) 1_555 1_555 yes
O(1) C(6) 1.228(7) 1_555 1_555 yes
O(2) C(29) 1.224(8) 1_555 1_555 yes
N(1) C(6) 1.317(8) 1_555 1_555 yes
N(1) C(7) 1.476(9) 1_555 1_555 yes
N(2) C(29) 1.309(9) 1_555 1_555 yes
N(2) C(30) 1.477(9) 1_555 1_555 yes
C(1) C(2) 1.426(9) 1_555 1_555 yes
C(1) C(5) 1.447(8) 1_555 1_555 yes
C(1) C(6) 1.484(9) 1_555 1_555 yes
C(2) C(3) 1.450(10) 1_555 1_555 yes
C(2) C(10) 1.52(1) 1_555 1_555 yes
C(3) C(4) 1.41(1) 1_555 1_555 yes
C(4) C(5) 1.47(1) 1_555 1_555 yes
C(4) C(11) 1.51(1) 1_555 1_555 yes
C(7) C(8) 1.52(1) 1_555 1_555 yes
C(7) C(9) 1.50(1) 1_555 1_555 yes
C(12) C(13) 1.421(8) 1_555 1_555 yes
C(12) C(17) 1.404(8) 1_555 1_555 yes
C(12) C(18) 1.503(7) 1_555 1_555 yes
C(13) C(14) 1.44(1) 1_555 1_555 yes
C(14) C(15) 1.40(1) 1_555 1_555 yes
C(15) C(16) 1.40(1) 1_555 1_555 yes
C(16) C(17) 1.43(1) 1_555 1_555 yes
C(18) C(19) 1.442(8) 1_555 1_555 yes
C(18) C(23) 1.430(9) 1_555 1_555 yes
C(19) C(20) 1.41(1) 1_555 1_555 yes
C(20) C(21) 1.41(1) 1_555 1_555 yes
C(21) C(22) 1.41(1) 1_555 1_555 yes
C(22) C(23) 1.41(1) 1_555 1_555 yes
C(24) C(25) 1.425(9) 1_555 1_555 yes
C(24) C(28) 1.444(9) 1_555 1_555 yes
C(24) C(29) 1.508(8) 1_555 1_555 yes
C(25) C(26) 1.433(9) 1_555 1_555 yes
C(25) C(33) 1.50(1) 1_555 1_555 yes
C(26) C(27) 1.39(1) 1_555 1_555 yes
C(27) C(28) 1.44(1) 1_555 1_555 yes
C(27) C(34) 1.50(1) 1_555 1_555 yes
C(30) C(31) 1.48(1) 1_555 1_555 yes
C(30) C(32) 1.48(2) 1_555 1_555 yes
